data_2229499
loop_
_publ_author_name
'Huang, Hong-Wei'

_publ_section_title
;
 (4-Chloro-2-{[(pyridin-2-ylmethyl)imino]methyl}phenolato)iodido(methanol)zinc(II)
;
_journal_coeditor_code RZ2553
_journal_issue 3
_journal_name_full 'Acta Crystallographica Section E'
_journal_page_first m313
_journal_paper_doi 10.1107/S160053681100417X
_journal_volume 67
_journal_year 2011
_chemical_formula_iupac '[Zn (C13 H10 Cl N2 O) I (C H4 O)]'
_chemical_formula_moiety 'C14 H14 Cl I N2 O2 Zn'
_chemical_formula_sum 'C14 H14 Cl I N2 O2 Zn'
_chemical_formula_weight 469.99
_chemical_name_systematic
;
(4-Chloro-2-{[(pyridin-2-
ylmethyl)imino]methyl}phenolato)iodido(methanol)zinc(II)
;
_space_group_IT_number 14
_symmetry_cell_setting monoclinic
_symmetry_space_group_name_Hall '-P 2ybc'
_symmetry_space_group_name_H-M 'P 1 21/c 1'
_atom_sites_solution_hydrogens geom
_atom_sites_solution_primary direct
_atom_sites_solution_secondary difmap
_audit_creation_method SHELXL-97
_cell_angle_alpha 90.00
_cell_angle_beta 98.9940(10)
_cell_angle_gamma 90.00
_cell_formula_units_Z 4
_cell_length_a 7.0769(9)
_cell_length_b 12.7212(16)
_cell_length_c 18.225(2)
_cell_measurement_reflns_used 3746
_cell_measurement_temperature 298(2)
_cell_measurement_theta_max 27.8
_cell_measurement_theta_min 2.7
_cell_volume 1620.6(3)
_computing_cell_refinement 'SAINT (Bruker, 1998)'
_computing_data_collection 'SMART (Bruker, 1998)'
_computing_data_reduction 'SAINT (Bruker, 1998)'
_computing_molecular_graphics 'SHELXTL (Sheldrick, 2008)'
_computing_publication_material 'SHELXTL (Sheldrick, 2008)'
_computing_structure_refinement 'SHELXL97 (Sheldrick, 2008)'
_computing_structure_solution 'SHELXS97 (Sheldrick, 2008)'
_diffrn_ambient_temperature 298(2)
_diffrn_measured_fraction_theta_full 0.996
_diffrn_measured_fraction_theta_max 0.996
_diffrn_measurement_device_type 'Bruker SMART CCD area-detector'
_diffrn_measurement_method \w
_diffrn_radiation_monochromator graphite
_diffrn_radiation_source 'fine-focus sealed tube'
_diffrn_radiation_type MoK\a
_diffrn_radiation_wavelength 0.71073
_diffrn_reflns_av_R_equivalents 0.0213
_diffrn_reflns_av_sigmaI/netI 0.0257
_diffrn_reflns_limit_h_max 8
_diffrn_reflns_limit_h_min -9
_diffrn_reflns_limit_k_max 15
_diffrn_reflns_limit_k_min -16
_diffrn_reflns_limit_l_max 17
_diffrn_reflns_limit_l_min -23
_diffrn_reflns_number 9273
_diffrn_reflns_theta_full 27.00
_diffrn_reflns_theta_max 27.00
_diffrn_reflns_theta_min 1.96
_exptl_absorpt_coefficient_mu 3.589
_exptl_absorpt_correction_T_max 0.5643
_exptl_absorpt_correction_T_min 0.5338
_exptl_absorpt_correction_type multi-scan
_exptl_absorpt_process_details '(SADABS; Sheldrick, 1996)'
_exptl_crystal_colour colorless
_exptl_crystal_density_diffrn 1.926
_exptl_crystal_density_method 'not measured'
_exptl_crystal_description Block
_exptl_crystal_F_000 912
_exptl_crystal_size_max 0.20
_exptl_crystal_size_mid 0.20
_exptl_crystal_size_min 0.18
_refine_diff_density_max 0.374
_refine_diff_density_min -0.914
_refine_ls_extinction_method none
_refine_ls_goodness_of_fit_ref 1.036
_refine_ls_hydrogen_treatment mixed
_refine_ls_matrix_type full
_refine_ls_number_parameters 195
_refine_ls_number_reflns 3522
_refine_ls_number_restraints 1
_refine_ls_restrained_S_all 1.036
_refine_ls_R_factor_all 0.0332
_refine_ls_R_factor_gt 0.0247
_refine_ls_shift/su_max 0.003
_refine_ls_shift/su_mean 0.000
_refine_ls_structure_factor_coef Fsqd
_refine_ls_weighting_details 'calc w=1/[\s^2^(Fo^2^)+(0.0266P)^2^+0.3654P] where P=(Fo^2^+2Fc^2^)/3'
_refine_ls_weighting_scheme calc
_refine_ls_wR_factor_gt 0.0540
_refine_ls_wR_factor_ref 0.0577
_reflns_number_gt 2947
_reflns_number_total 3522
_reflns_threshold_expression I>2\s(I)
_cod_data_source_file rz2553.cif
_cod_data_source_block I
_cod_original_cell_volume 1620.5(3)
_cod_original_sg_symbol_H-M 'P 21/c'
_cod_database_code 2229499
_cod_database_fobs_code 2229499

loop_
_symmetry_equiv_pos_as_xyz
'x, y, z'
'-x, y+1/2, -z+1/2'
'-x, -y, -z'
'x, -y-1/2, z-1/2'

loop_
_atom_site_type_symbol
_atom_site_label
_atom_site_fract_x
_atom_site_fract_y
_atom_site_fract_z
_atom_site_U_iso_or_equiv
_atom_site_adp_type
_atom_site_calc_flag
_atom_site_refinement_flags
_atom_site_occupancy
_atom_site_disorder_assembly
_atom_site_disorder_group
Zn Zn1 0.56550(5) 1.00055(2) 0.370141(16) 0.03411(9) Uani d . 1 . .
Cl Cl1 0.80941(15) 0.43991(6) 0.42899(5) 0.0673(3) Uani d . 1 . .
I I1 0.20664(3) 1.054046(16) 0.337917(10) 0.04454(7) Uani d . 1 . .
O O1 0.5675(3) 0.87992(14) 0.44157(10) 0.0428(5) Uani d . 1 . .
O O2 0.6619(3) 1.10027(17) 0.45789(11) 0.0461(5) Uani d D 1 . .
N N1 0.6673(3) 0.89862(17) 0.29675(11) 0.0343(5) Uani d . 1 . .
N N2 0.6831(3) 1.10583(17) 0.29614(12) 0.0353(5) Uani d . 1 . .
C C1 0.6966(4) 0.7424(2) 0.37342(14) 0.0331(6) Uani d . 1 . .
C C2 0.6271(4) 0.7827(2) 0.43675(14) 0.0350(6) Uani d . 1 . .
C C3 0.6226(5) 0.7138(2) 0.49658(16) 0.0502(8) Uani d . 1 . .
H H3 0.5819 0.7388 0.5394 0.060 Uiso calc R 1 . .
C C4 0.6768(5) 0.6104(2) 0.49358(17) 0.0517(8) Uani d . 1 . .
H H4 0.6702 0.5664 0.5338 0.062 Uiso calc R 1 . .
C C5 0.7407(5) 0.5715(2) 0.43160(17) 0.0443(7) Uani d . 1 . .
C C6 0.7511(4) 0.6356(2) 0.37262(16) 0.0394(6) Uani d . 1 . .
H H6 0.7951 0.6086 0.3310 0.047 Uiso calc R 1 . .
C C7 0.7123(4) 0.8024(2) 0.30781(15) 0.0357(6) Uani d . 1 . .
H H7 0.7599 0.7676 0.2697 0.043 Uiso calc R 1 . .
C C8 0.6893(5) 0.9462(2) 0.22567(15) 0.0450(7) Uani d . 1 . .
H H8A 0.5762 0.9319 0.1896 0.054 Uiso calc R 1 . .
H H8B 0.7983 0.9150 0.2076 0.054 Uiso calc R 1 . .
C C9 0.7177(4) 1.0624(2) 0.23317(15) 0.0364(6) Uani d . 1 . .
C C10 0.7742(4) 1.1230(3) 0.17688(15) 0.0451(7) Uani d . 1 . .
H H10 0.7966 1.0917 0.1329 0.054 Uiso calc R 1 . .
C C11 0.7966(4) 1.2294(3) 0.18702(17) 0.0492(8) Uani d . 1 . .
H H11 0.8336 1.2712 0.1499 0.059 Uiso calc R 1 . .
C C12 0.7637(4) 1.2735(2) 0.25260(17) 0.0480(7) Uani d . 1 . .
H H12 0.7803 1.3452 0.2610 0.058 Uiso calc R 1 . .
C C13 0.7061(4) 1.2099(2) 0.30520(17) 0.0437(7) Uani d . 1 . .
H H13 0.6817 1.2400 0.3493 0.052 Uiso calc R 1 . .
C C14 0.8502(5) 1.1310(3) 0.48795(17) 0.0548(8) Uani d . 1 . .
H H14A 0.8972 1.0869 0.5296 0.082 Uiso calc R 1 . .
H H14B 0.8498 1.2029 0.5040 0.082 Uiso calc R 1 . .
H H14C 0.9315 1.1240 0.4507 0.082 Uiso calc R 1 . .
H H2 0.585(4) 1.104(2) 0.4897(14) 0.055(9) Uiso d D 1 . .

loop_
_atom_site_aniso_label
_atom_site_aniso_U_11
_atom_site_aniso_U_22
_atom_site_aniso_U_33
_atom_site_aniso_U_12
_atom_site_aniso_U_13
_atom_site_aniso_U_23
Zn1 0.03959(19) 0.03446(17) 0.03043(16) 0.00566(13) 0.01222(13) 0.00098(12)
Cl1 0.0921(7) 0.0349(4) 0.0725(6) 0.0165(4) 0.0054(5) -0.0032(4)
I1 0.03836(12) 0.05586(13) 0.04069(12) 0.01147(9) 0.01019(8) 0.00744(8)
O1 0.0617(13) 0.0352(10) 0.0351(10) 0.0147(9) 0.0191(9) 0.0028(8)
O2 0.0553(14) 0.0511(12) 0.0363(11) -0.0032(10) 0.0210(10) -0.0105(9)
N1 0.0387(13) 0.0371(12) 0.0285(11) 0.0009(10) 0.0102(9) -0.0023(9)
N2 0.0354(13) 0.0385(12) 0.0333(12) 0.0014(10) 0.0096(10) 0.0029(10)
C1 0.0311(14) 0.0365(14) 0.0320(13) 0.0031(11) 0.0055(11) -0.0022(11)
C2 0.0359(15) 0.0360(14) 0.0327(14) 0.0056(11) 0.0045(11) -0.0002(11)
C3 0.072(2) 0.0460(17) 0.0355(15) 0.0140(16) 0.0157(15) 0.0035(13)
C4 0.072(2) 0.0411(16) 0.0431(17) 0.0130(16) 0.0112(15) 0.0108(14)
C5 0.0494(18) 0.0337(14) 0.0481(17) 0.0080(13) 0.0023(14) -0.0022(12)
C6 0.0381(16) 0.0379(15) 0.0421(16) 0.0038(12) 0.0063(12) -0.0065(12)
C7 0.0356(15) 0.0401(15) 0.0330(14) 0.0003(12) 0.0104(11) -0.0102(12)
C8 0.061(2) 0.0469(17) 0.0299(14) 0.0002(14) 0.0149(14) -0.0022(12)
C9 0.0304(15) 0.0473(16) 0.0323(14) 0.0017(12) 0.0079(11) 0.0051(12)
C10 0.0418(17) 0.061(2) 0.0338(15) 0.0001(14) 0.0104(13) 0.0063(13)
C11 0.0449(18) 0.0580(19) 0.0461(17) -0.0019(14) 0.0111(14) 0.0198(15)
C12 0.0471(18) 0.0418(16) 0.0557(19) 0.0003(14) 0.0101(15) 0.0103(14)
C13 0.0485(18) 0.0404(16) 0.0433(16) 0.0046(13) 0.0108(13) 0.0030(13)
C14 0.057(2) 0.066(2) 0.0415(17) -0.0016(17) 0.0095(15) 0.0005(15)

loop_
_atom_type_symbol
_atom_type_description
_atom_type_scat_dispersion_real
_atom_type_scat_dispersion_imag
_atom_type_scat_source
C C 0.0033 0.0016 'International Tables Vol C Tables 4.2.6.8 and 6.1.1.4'
H H 0.0000 0.0000 'International Tables Vol C Tables 4.2.6.8 and 6.1.1.4'
N N 0.0061 0.0033 'International Tables Vol C Tables 4.2.6.8 and 6.1.1.4'
O O 0.0106 0.0060 'International Tables Vol C Tables 4.2.6.8 and 6.1.1.4'
Zn Zn 0.2839 1.4301 'International Tables Vol C Tables 4.2.6.8 and 6.1.1.4'
I I -0.4742 1.8119 'International Tables Vol C Tables 4.2.6.8 and 6.1.1.4'
Cl Cl 0.1484 0.1585 'International Tables Vol C Tables 4.2.6.8 and 6.1.1.4'

loop_
_geom_angle_atom_site_label_1
_geom_angle_atom_site_label_2
_geom_angle_atom_site_label_3
_geom_angle_site_symmetry_1
_geom_angle_site_symmetry_3
_geom_angle
_geom_angle_publ_flag
O1 Zn1 N1 . . 88.42(8) ?
O1 Zn1 O2 . . 89.96(8) ?
N1 Zn1 O2 . . 140.91(9) ?
O1 Zn1 N2 . . 156.05(8) ?
N1 Zn1 N2 . . 77.17(8) ?
O2 Zn1 N2 . . 89.42(8) ?
O1 Zn1 I1 . . 104.65(6) ?
N1 Zn1 I1 . . 116.29(6) ?
O2 Zn1 I1 . . 101.87(6) ?
N2 Zn1 I1 . . 98.90(6) ?
C2 O1 Zn1 . . 130.13(16) ?
C14 O2 Zn1 . . 130.14(18) ?
C14 O2 H2 . . 112(2) ?
Zn1 O2 H2 . . 113(2) ?
C7 N1 C8 . . 118.7(2) ?
C7 N1 Zn1 . . 127.11(18) ?
C8 N1 Zn1 . . 114.18(16) ?
C9 N2 C13 . . 118.8(2) ?
C9 N2 Zn1 . . 115.00(17) ?
C13 N2 Zn1 . . 125.93(18) ?
C6 C1 C2 . . 119.1(2) ?
C6 C1 C7 . . 116.5(2) ?
C2 C1 C7 . . 124.4(2) ?
O1 C2 C3 . . 119.3(2) ?
O1 C2 C1 . . 123.4(2) ?
C3 C2 C1 . . 117.3(2) ?
C4 C3 C2 . . 121.8(3) ?
C4 C3 H3 . . 119.1 ?
C2 C3 H3 . . 119.1 ?
C5 C4 C3 . . 120.5(3) ?
C5 C4 H4 . . 119.7 ?
C3 C4 H4 . . 119.7 ?
C6 C5 C4 . . 120.0(3) ?
C6 C5 Cl1 . . 120.2(2) ?
C4 C5 Cl1 . . 119.8(2) ?
C5 C6 C1 . . 121.3(3) ?
C5 C6 H6 . . 119.4 ?
C1 C6 H6 . . 119.4 ?
N1 C7 C1 . . 126.4(2) ?
N1 C7 H7 . . 116.8 ?
C1 C7 H7 . . 116.8 ?
N1 C8 C9 . . 111.1(2) ?
N1 C8 H8A . . 109.4 ?
C9 C8 H8A . . 109.4 ?
N1 C8 H8B . . 109.4 ?
C9 C8 H8B . . 109.4 ?
H8A C8 H8B . . 108.0 ?
N2 C9 C10 . . 121.3(3) ?
N2 C9 C8 . . 116.7(2) ?
C10 C9 C8 . . 122.0(2) ?
C11 C10 C9 . . 119.2(3) ?
C11 C10 H10 . . 120.4 ?
C9 C10 H10 . . 120.4 ?
C12 C11 C10 . . 119.2(3) ?
C12 C11 H11 . . 120.4 ?
C10 C11 H11 . . 120.4 ?
C13 C12 C11 . . 118.7(3) ?
C13 C12 H12 . . 120.7 ?
C11 C12 H12 . . 120.7 ?
N2 C13 C12 . . 122.9(3) ?
N2 C13 H13 . . 118.6 ?
C12 C13 H13 . . 118.6 ?
O2 C14 H14A . . 109.5 ?
O2 C14 H14B . . 109.5 ?
H14A C14 H14B . . 109.5 ?
O2 C14 H14C . . 109.5 ?
H14A C14 H14C . . 109.5 ?
H14B C14 H14C . . 109.5 ?

loop_
_geom_bond_atom_site_label_1
_geom_bond_atom_site_label_2
_geom_bond_site_symmetry_2
_geom_bond_distance
_geom_bond_publ_flag
Zn1 O1 . 2.0111(18) ?
Zn1 N1 . 2.071(2) ?
Zn1 O2 . 2.071(2) ?
Zn1 N2 . 2.158(2) ?
Zn1 I1 . 2.6060(5) ?
Cl1 C5 . 1.746(3) ?
O1 C2 . 1.314(3) ?
O2 C14 . 1.415(4) ?
O2 H2 . 0.86(3) ?
N1 C7 . 1.272(3) ?
N1 C8 . 1.460(3) ?
N2 C9 . 1.330(3) ?
N2 C13 . 1.340(3) ?
C1 C6 . 1.412(4) ?
C1 C2 . 1.419(3) ?
C1 C7 . 1.438(4) ?
C2 C3 . 1.403(4) ?
C3 C4 . 1.373(4) ?
C3 H3 . 0.9300 ?
C4 C5 . 1.373(4) ?
C4 H4 . 0.9300 ?
C5 C6 . 1.361(4) ?
C6 H6 . 0.9300 ?
C7 H7 . 0.9300 ?
C8 C9 . 1.496(4) ?
C8 H8A . 0.9700 ?
C8 H8B . 0.9700 ?
C9 C10 . 1.391(4) ?
C10 C11 . 1.372(4) ?
C10 H10 . 0.9300 ?
C11 C12 . 1.372(4) ?
C11 H11 . 0.9300 ?
C12 C13 . 1.365(4) ?
C12 H12 . 0.9300 ?
C13 H13 . 0.9300 ?
C14 H14A . 0.9600 ?
C14 H14B . 0.9600 ?
C14 H14C . 0.9600 ?

loop_
_geom_hbond_atom_site_label_D
_geom_hbond_atom_site_label_H
_geom_hbond_atom_site_label_A
_geom_hbond_site_symmetry_A
_geom_hbond_distance_DH
_geom_hbond_distance_HA
_geom_hbond_distance_DA
_geom_hbond_angle_DHA
O2 H2 O1 3_676 0.86(3) 1.79(3) 2.643(3) 176(3)
